data_4317487
loop_
_publ_author_name
'Asako Kamiyama'
'Tomoko Noguchi'
'Takashi Kajiwara'
'Tasuku Ito'

_publ_section_title
;
 Syntheses, Structures, and Properties of Trinuclear Complexes
 [M(bpca)2{M'(hfac)2}2], Constructed with the Complexed Bridging Ligand
 [M(bpca)2] [M, M' = Ni(II), Mn(II); Cu(II), Mn(II); Fe(II), Mn(II);
 Ni(II), Fe(II); and Fe(II), Fe(II); Hbpca = Bis(2-pyridylcarbonyl)amine,
 Hhfac = Hexafluoroacetylacetone]
;
_journal_name_full 'Inorganic Chemistry'
_journal_page_first 507
_journal_page_last 512
_journal_paper_doi 10.1021/ic010731f
_journal_volume 41
_journal_year 2002
_chemical_formula_sum 'C44 H20 F24 Fe Mn2 N6 O12'
_chemical_formula_weight 1446.39
_chemical_name_systematic
;
 ?
;
_space_group_IT_number 33
_symmetry_cell_setting orthorhombic
_symmetry_space_group_name_Hall 'P 2c -2n'
_symmetry_space_group_name_H-M 'P n a 21'
_atom_sites_solution_hydrogens geom
_atom_sites_solution_primary direct
_atom_sites_solution_secondary difmap
_audit_creation_method SHELXL-97
_cell_angle_alpha 90.00
_cell_angle_beta 90.00
_cell_angle_gamma 90.00
_cell_formula_units_Z 4
_cell_length_a 16.6214(10)
_cell_length_b 20.0138(13)
_cell_length_c 16.2297(10)
_cell_measurement_reflns_used 8192
_cell_measurement_temperature 200(2)
_cell_measurement_theta_max 27.50
_cell_measurement_theta_min 1.59
_cell_volume 5398.9(6)
_computing_cell_refinement 'SMART & SAINT(Bruker, 1998)'
_computing_data_collection 'SMART(Bruker, 1998)'
_computing_data_reduction 'SAINT(Bruker, 1998)'
_computing_molecular_graphics 'teXsan(MSC, Rigaku, 1998)'
_computing_publication_material 'SMART(Bruker, 1998)'
_computing_structure_refinement 'SHELXL-93 (Sheldrick, 1993)'
_computing_structure_solution 'DIRDIF94 (Beurskens et al., 1994)'
_diffrn_ambient_temperature 200(2)
_diffrn_measured_fraction_theta_full 0.997
_diffrn_measured_fraction_theta_max 0.997
_diffrn_measurement_device_type 'CCD area detector'
_diffrn_measurement_method 'omega scan'
_diffrn_radiation_monochromator graphite
_diffrn_radiation_source 'fine-focus sealed tube'
_diffrn_radiation_type MoK\a
_diffrn_radiation_wavelength 0.71073
_diffrn_reflns_av_R_equivalents 0.0760
_diffrn_reflns_av_sigmaI/netI 0.0592
_diffrn_reflns_limit_h_max 21
_diffrn_reflns_limit_h_min -21
_diffrn_reflns_limit_k_max 25
_diffrn_reflns_limit_k_min -26
_diffrn_reflns_limit_l_max 10
_diffrn_reflns_limit_l_min -21
_diffrn_reflns_number 33826
_diffrn_reflns_theta_full 27.50
_diffrn_reflns_theta_max 27.50
_diffrn_reflns_theta_min 1.59
_exptl_absorpt_coefficient_mu 0.874
_exptl_absorpt_correction_T_max 0.801397
_exptl_absorpt_correction_T_min 0.425160
_exptl_absorpt_correction_type multi-scan
_exptl_absorpt_process_details '(SADABS; Sheldrick, 1996)'
_exptl_crystal_colour black
_exptl_crystal_density_diffrn 1.779
_exptl_crystal_density_method 'not measured'
_exptl_crystal_description prism
_exptl_crystal_F_000 2856
_exptl_crystal_size_max 0.18
_exptl_crystal_size_mid 0.22
_exptl_crystal_size_min 0.31
_refine_diff_density_max 0.573
_refine_diff_density_min -0.492
_refine_diff_density_rms 0.072
_refine_ls_abs_structure_details 'Flack H D (1983), Acta Cryst. A39, 876-881'
_refine_ls_abs_structure_Flack -0.021(16)
_refine_ls_extinction_method none
_refine_ls_goodness_of_fit_ref 0.956
_refine_ls_hydrogen_treatment constr
_refine_ls_matrix_type full
_refine_ls_number_parameters 802
_refine_ls_number_reflns 8849
_refine_ls_number_restraints 1
_refine_ls_restrained_S_all 0.956
_refine_ls_R_factor_all 0.0719
_refine_ls_R_factor_gt 0.0465
_refine_ls_shift/su_max 0.001
_refine_ls_shift/su_mean 0.000
_refine_ls_structure_factor_coef Fsqd
_refine_ls_weighting_details 'calc w=1/[\s^2^(Fo^2^)+(0.0778P)^2^+0.0000P] where P=(Fo^2^+2Fc^2^)/3'
_refine_ls_weighting_scheme calc
_refine_ls_wR_factor_gt 0.1122
_refine_ls_wR_factor_ref 0.1230
_reflns_number_gt 6554
_reflns_number_total 8849
_reflns_threshold_expression >2sigma(I)
_cod_data_source_file ic010731f_3.cif
_cod_data_source_block FeMn2
_cod_depositor_comments
;
The following automatic conversions were performed:

'_symmetry_cell_setting' value 'Orthorhombic' changed to
'orthorhombic' according to the built-in table from CIF Core
dictionary named 'cif_core.dic' version 2.4.1 from 2010-06-29.

Automatic conversion script
Id: cif_fix_values 1646 2011-03-28 12:23:43Z adriana 
;
_cod_database_code 4317487

loop_
_symmetry_equiv_pos_as_xyz
'x, y, z'
'-x, -y, z+1/2'
'x+1/2, -y+1/2, z'
'-x+1/2, y+1/2, z+1/2'

loop_
_atom_site_label
_atom_site_type_symbol
_atom_site_fract_x
_atom_site_fract_y
_atom_site_fract_z
_atom_site_U_iso_or_equiv
_atom_site_adp_type
_atom_site_occupancy
_atom_site_symmetry_multiplicity
_atom_site_calc_flag
_atom_site_refinement_flags
_atom_site_disorder_assembly
_atom_site_disorder_group
Mn1 Mn 0.89061(5) -0.15982(4) 0.12097(5) 0.0426(2) Uani 1 1 d . . .
Fe2 Fe 0.83721(3) 0.10532(3) 0.09644(4) 0.02692(14) Uani 1 1 d . . .
Mn3 Mn 0.84100(4) 0.37473(3) 0.06512(5) 0.03253(17) Uani 1 1 d . . .
N1 N 0.7282(2) 0.07425(18) 0.0677(3) 0.0298(8) Uani 1 1 d . . .
N2 N 0.85246(19) 0.01045(18) 0.1153(2) 0.0302(8) Uani 1 1 d . . .
N3 N 0.95205(19) 0.10805(18) 0.1260(3) 0.0316(8) Uani 1 1 d . . .
N4 N 0.8015(2) 0.13067(18) 0.2082(2) 0.0285(8) Uani 1 1 d . . .
N5 N 0.8242(2) 0.20122(17) 0.0790(2) 0.0291(8) Uani 1 1 d . . .
N6 N 0.8696(2) 0.10914(18) -0.0207(2) 0.0286(8) Uani 1 1 d . . .
O1 O 0.78768(18) -0.09342(16) 0.1105(3) 0.0455(9) Uani 1 1 d . . .
O2 O 0.94793(19) -0.06703(17) 0.1600(2) 0.0404(8) Uani 1 1 d . . .
O3 O 0.78294(18) 0.29946(15) 0.1433(2) 0.0374(8) Uani 1 1 d . . .
O4 O 0.8557(2) 0.28618(16) -0.0131(2) 0.0387(8) Uani 1 1 d . . .
O5 O 0.9266(2) -0.13616(19) -0.0028(2) 0.0492(9) Uani 1 1 d . . .
O6 O 1.0128(2) -0.19893(17) 0.1307(2) 0.0458(8) Uani 1 1 d . . .
O7 O 0.8617(2) -0.25957(19) 0.0757(3) 0.0536(10) Uani 1 1 d . . .
O8 O 0.8579(3) -0.20053(19) 0.2365(3) 0.0534(10) Uani 1 1 d . . .
O9 O 0.95014(18) 0.36001(19) 0.1356(2) 0.0445(9) Uani 1 1 d . . .
O10 O 0.81203(19) 0.44092(17) 0.1647(3) 0.0429(8) Uani 1 1 d . . .
O11 O 0.73345(19) 0.40788(19) 0.0073(2) 0.0419(8) Uani 1 1 d . . .
O12 O 0.89619(18) 0.42247(17) -0.0379(2) 0.0389(8) Uani 1 1 d . . .
F1 F 0.9867(4) -0.0872(2) -0.1513(3) 0.1069(17) Uani 1 1 d . . .
F2 F 0.9085(2) -0.1710(3) -0.1653(3) 0.0845(13) Uani 1 1 d . . .
F3 F 1.0348(2) -0.1829(3) -0.1782(3) 0.0850(13) Uani 1 1 d . . .
F4 F 1.1757(3) -0.2769(3) 0.0379(4) 0.1102(19) Uani 1 1 d . . .
F5 F 1.1040(3) -0.3143(3) 0.1345(5) 0.138(3) Uani 1 1 d . . .
F6 F 1.1717(3) -0.2287(4) 0.1523(5) 0.151(3) Uani 1 1 d . . .
F7 F 0.7998(5) -0.3954(3) 0.0455(5) 0.150(3) Uani 1 1 d . . .
F8 F 0.9130(6) -0.3696(3) 0.0029(4) 0.180(4) Uani 1 1 d . . .
F9 F 0.9029(3) -0.42625(18) 0.1114(3) 0.1001(16) Uani 1 1 d . . .
F10 F 0.9199(3) -0.2669(3) 0.3856(3) 0.0940(14) Uani 1 1 d . . .
F11 F 0.8254(4) -0.3361(2) 0.3650(3) 0.115(2) Uani 1 1 d . . .
F12 F 0.7983(3) -0.2338(2) 0.3837(3) 0.0870(13) Uani 1 1 d . . .
F13 F 1.0690(3) 0.2967(2) 0.2067(4) 0.1069(18) Uani 1 1 d . . .
F14 F 1.0986(2) 0.3960(2) 0.2287(3) 0.0806(13) Uani 1 1 d . . .
F15 F 1.0422(3) 0.3399(3) 0.3229(3) 0.1054(18) Uani 1 1 d . . .
F16 F 0.7327(4) 0.4452(3) 0.3242(5) 0.140(3) Uani 1 1 d . . .
F17 F 0.8303(3) 0.5069(4) 0.3553(4) 0.149(3) Uani 1 1 d . . .
F18 F 0.7519(4) 0.5318(3) 0.2621(5) 0.133(2) Uani 1 1 d . . .
F19 F 0.6111(2) 0.4900(2) -0.0581(3) 0.0815(13) Uani 1 1 d . . .
F20 F 0.6241(2) 0.4383(2) -0.1717(2) 0.0679(10) Uani 1 1 d . . .
F21 F 0.58878(19) 0.3846(2) -0.0625(3) 0.0780(13) Uani 1 1 d . . .
F22 F 0.8952(3) 0.4491(3) -0.2493(3) 0.0949(16) Uani 1 1 d . . .
F23 F 0.9589(4) 0.3711(4) -0.1896(4) 0.148(3) Uani 1 1 d . . .
F24 F 0.9838(3) 0.4689(5) -0.1613(4) 0.171(4) Uani 1 1 d . . .
C1 C 0.6659(3) 0.1106(2) 0.0409(3) 0.0350(10) Uani 1 1 d . . .
H1 H 0.6730 0.1573 0.0341 0.042 Uiso 1 1 calc R . .
C2 C 0.5920(3) 0.0832(3) 0.0228(4) 0.0406(12) Uani 1 1 d . . .
H2 H 0.5493 0.1105 0.0032 0.049 Uiso 1 1 calc R . .
C3 C 0.5807(3) 0.0145(3) 0.0339(4) 0.0434(12) Uani 1 1 d . . .
H3 H 0.5299 -0.0054 0.0234 0.052 Uiso 1 1 calc R . .
C4 C 0.6445(3) -0.0238(3) 0.0603(4) 0.0413(11) Uani 1 1 d . . .
H4 H 0.6387 -0.0706 0.0672 0.050 Uiso 1 1 calc R . .
C5 C 0.7167(3) 0.0070(2) 0.0766(3) 0.0326(10) Uani 1 1 d . . .
C6 C 0.7888(2) -0.0314(2) 0.1030(3) 0.0336(10) Uani 1 1 d . . .
C7 C 0.9272(3) -0.0099(2) 0.1395(3) 0.0333(10) Uani 1 1 d . . .
C8 C 0.9845(3) 0.0470(2) 0.1418(3) 0.0331(10) Uani 1 1 d . . .
C9 C 1.0667(3) 0.0381(3) 0.1555(3) 0.0418(12) Uani 1 1 d . . .
H9 H 1.0877 -0.0051 0.1665 0.050 Uiso 1 1 calc R . .
C10 C 1.1162(3) 0.0923(3) 0.1529(4) 0.0494(14) Uani 1 1 d . . .
H10 H 1.1724 0.0872 0.1615 0.059 Uiso 1 1 calc R . .
C11 C 1.0844(3) 0.1540(3) 0.1377(4) 0.0483(13) Uani 1 1 d . . .
H11 H 1.1186 0.1921 0.1359 0.058 Uiso 1 1 calc R . .
C12 C 1.0027(2) 0.1612(3) 0.1250(3) 0.0386(10) Uani 1 1 d . . .
H12 H 0.9814 0.2045 0.1152 0.046 Uiso 1 1 calc R . .
C13 C 0.7919(3) 0.0924(3) 0.2750(3) 0.0372(11) Uani 1 1 d . . .
H13 H 0.8037 0.0461 0.2703 0.045 Uiso 1 1 calc R . .
C14 C 0.7657(3) 0.1161(3) 0.3504(4) 0.0482(13) Uani 1 1 d . . .
H14 H 0.7611 0.0866 0.3960 0.058 Uiso 1 1 calc R . .
C15 C 0.7464(3) 0.1830(3) 0.3590(3) 0.0442(12) Uani 1 1 d . . .
H15 H 0.7271 0.2004 0.4098 0.053 Uiso 1 1 calc R . .
C16 C 0.7564(3) 0.2238(3) 0.2901(3) 0.0383(11) Uani 1 1 d . . .
H16 H 0.7445 0.2701 0.2935 0.046 Uiso 1 1 calc R . .
C17 C 0.7835(2) 0.1971(2) 0.2178(3) 0.0299(9) Uani 1 1 d . . .
C18 C 0.7971(2) 0.2376(2) 0.1426(3) 0.0297(10) Uani 1 1 d . . .
C19 C 0.8491(3) 0.2261(2) 0.0058(3) 0.0299(9) Uani 1 1 d . . .
C20 C 0.8738(3) 0.1720(2) -0.0516(3) 0.0315(10) Uani 1 1 d . . .
C21 C 0.8991(3) 0.1858(3) -0.1315(3) 0.0383(11) Uani 1 1 d . . .
H21 H 0.9012 0.2304 -0.1513 0.046 Uiso 1 1 calc R . .
C22 C 0.9211(3) 0.1327(3) -0.1819(3) 0.0449(12) Uani 1 1 d . . .
H22 H 0.9382 0.1404 -0.2369 0.054 Uiso 1 1 calc R . .
C23 C 0.9178(3) 0.0687(3) -0.1504(3) 0.0412(12) Uani 1 1 d . . .
H23 H 0.9333 0.0316 -0.1834 0.049 Uiso 1 1 calc R . .
C24 C 0.8915(3) 0.0589(2) -0.0698(3) 0.0350(10) Uani 1 1 d . . .
H24 H 0.8891 0.0146 -0.0489 0.042 Uiso 1 1 calc R . .
C25 C 0.9782(4) -0.1516(3) -0.1342(4) 0.0571(16) Uani 1 1 d . . .
C26 C 0.9828(3) -0.1638(3) -0.0416(4) 0.0446(12) Uani 1 1 d . . .
C27 C 1.0461(3) -0.2024(3) -0.0125(4) 0.0474(13) Uani 1 1 d . . .
H27 H 1.0838 -0.2203 -0.0506 0.057 Uiso 1 1 calc R . .
C28 C 1.0555(3) -0.2157(3) 0.0718(4) 0.0452(12) Uani 1 1 d . . .
C29 C 1.1290(4) -0.2579(4) 0.0975(5) 0.0683(19) Uani 1 1 d . . .
C30 C 0.8746(6) -0.3757(3) 0.0690(5) 0.075(2) Uani 1 1 d . . .
C31 C 0.8662(3) -0.3108(3) 0.1196(4) 0.0486(13) Uani 1 1 d . . .
C32 C 0.8639(4) -0.3168(3) 0.2047(4) 0.0505(14) Uani 1 1 d . . .
H32 H 0.8674 -0.3600 0.2288 0.061 Uiso 1 1 calc R . .
C33 C 0.8566(3) -0.2613(3) 0.2555(4) 0.0481(14) Uani 1 1 d . . .
C34 C 0.8510(4) -0.2735(3) 0.3481(4) 0.0613(17) Uani 1 1 d . . .
C35 C 1.0423(4) 0.3507(3) 0.2444(4) 0.0580(16) Uani 1 1 d . . .
C36 C 0.9612(3) 0.3748(3) 0.2098(4) 0.0421(12) Uani 1 1 d . . .
C37 C 0.9122(3) 0.4103(3) 0.2622(4) 0.0535(15) Uani 1 1 d . . .
H37 H 0.9271 0.4143 0.3185 0.064 Uiso 1 1 calc R . .
C38 C 0.8409(3) 0.4409(3) 0.2349(4) 0.0471(14) Uani 1 1 d . . .
C39 C 0.7930(4) 0.4789(5) 0.2990(5) 0.075(2) Uani 1 1 d . . .
C40 C 0.6366(3) 0.4330(3) -0.0907(4) 0.0524(15) Uani 1 1 d . . .
C41 C 0.7241(3) 0.4197(3) -0.0670(4) 0.0398(11) Uani 1 1 d . . .
C42 C 0.7832(3) 0.4264(3) -0.1271(4) 0.0424(12) Uani 1 1 d . . .
H42 H 0.7676 0.4311 -0.1831 0.051 Uiso 1 1 calc R . .
C43 C 0.8644(3) 0.4263(2) -0.1075(4) 0.0402(12) Uani 1 1 d . . .
C44 C 0.9242(4) 0.4301(4) -0.1784(5) 0.0689(19) Uani 1 1 d . . .

loop_
_atom_site_aniso_label
_atom_site_aniso_U_11
_atom_site_aniso_U_22
_atom_site_aniso_U_33
_atom_site_aniso_U_23
_atom_site_aniso_U_13
_atom_site_aniso_U_12
Mn1 0.0477(4) 0.0375(4) 0.0425(4) 0.0108(4) 0.0058(4) 0.0103(3)
Fe2 0.0241(3) 0.0309(3) 0.0258(3) 0.0025(3) 0.0002(3) 0.0014(2)
Mn3 0.0302(3) 0.0357(4) 0.0317(4) 0.0039(3) -0.0030(3) 0.0015(3)
N1 0.0257(16) 0.0345(19) 0.0291(19) 0.0052(17) -0.0012(16) 0.0052(14)
N2 0.0261(16) 0.0330(18) 0.031(2) 0.0034(17) 0.0025(16) 0.0034(14)
N3 0.0274(16) 0.0381(19) 0.0293(19) 0.0013(18) -0.0025(17) 0.0012(14)
N4 0.0217(16) 0.0359(19) 0.028(2) 0.0041(17) -0.0034(15) -0.0001(14)
N5 0.0282(17) 0.0293(18) 0.030(2) 0.0024(16) -0.0007(15) 0.0018(13)
N6 0.0252(17) 0.0333(19) 0.027(2) 0.0010(17) -0.0033(16) -0.0012(15)
O1 0.0387(16) 0.0358(17) 0.062(3) 0.0136(19) -0.0002(17) 0.0004(13)
O2 0.0383(17) 0.0410(19) 0.042(2) 0.0105(16) -0.0010(16) 0.0127(14)
O3 0.0373(16) 0.0333(17) 0.042(2) -0.0009(15) 0.0051(15) 0.0047(13)
O4 0.0495(19) 0.0332(17) 0.0334(19) 0.0065(15) 0.0045(15) 0.0005(15)
O5 0.054(2) 0.052(2) 0.042(2) 0.0143(19) 0.0010(19) 0.0136(18)
O6 0.0510(19) 0.0467(19) 0.040(2) 0.0033(18) -0.0006(19) 0.0155(16)
O7 0.065(2) 0.046(2) 0.050(3) 0.0121(19) -0.006(2) 0.0007(17)
O8 0.072(3) 0.044(2) 0.044(2) 0.0093(19) 0.011(2) 0.0121(19)
O9 0.0292(15) 0.058(2) 0.046(2) 0.0050(19) -0.0025(17) 0.0039(14)
O10 0.0358(16) 0.0435(19) 0.050(2) -0.0111(17) -0.0055(17) -0.0032(14)
O11 0.0318(16) 0.058(2) 0.036(2) 0.0068(18) -0.0037(16) 0.0053(15)
O12 0.0314(16) 0.0397(18) 0.046(2) 0.0085(16) -0.0042(16) -0.0034(14)
F1 0.196(5) 0.072(3) 0.053(3) 0.023(2) -0.001(3) -0.017(3)
F2 0.068(2) 0.136(4) 0.050(2) -0.009(3) -0.014(2) -0.003(2)
F3 0.076(2) 0.132(4) 0.047(2) -0.004(3) 0.015(2) 0.008(3)
F4 0.089(3) 0.148(4) 0.094(4) 0.017(4) 0.023(3) 0.071(3)
F5 0.126(4) 0.107(4) 0.180(7) 0.071(5) 0.046(4) 0.071(3)
F6 0.093(3) 0.217(7) 0.141(6) -0.072(5) -0.071(4) 0.076(4)
F7 0.206(7) 0.105(4) 0.140(6) -0.039(4) -0.082(6) -0.024(4)
F8 0.385(13) 0.061(3) 0.094(4) -0.003(3) 0.101(7) 0.024(5)
F9 0.170(4) 0.050(2) 0.081(3) 0.000(2) -0.014(3) 0.024(2)
F10 0.099(3) 0.131(4) 0.052(2) 0.001(3) -0.007(3) 0.017(3)
F11 0.226(6) 0.061(3) 0.057(3) 0.019(2) 0.030(3) -0.023(3)
F12 0.104(3) 0.088(3) 0.069(3) 0.007(2) 0.041(3) 0.020(2)
F13 0.093(3) 0.089(3) 0.138(5) -0.027(3) -0.068(3) 0.039(3)
F14 0.0418(19) 0.100(3) 0.100(4) 0.015(3) -0.021(2) -0.0113(19)
F15 0.070(3) 0.186(5) 0.060(3) 0.039(3) -0.020(2) 0.020(3)
F16 0.137(5) 0.129(5) 0.154(6) -0.049(5) 0.099(5) -0.028(4)
F17 0.091(3) 0.219(7) 0.137(6) -0.133(6) -0.024(4) 0.016(4)
F18 0.143(5) 0.132(5) 0.123(5) -0.038(4) 0.013(4) 0.064(4)
F19 0.059(2) 0.091(3) 0.094(3) -0.010(3) -0.018(2) 0.036(2)
F20 0.0496(18) 0.104(3) 0.050(2) 0.020(2) -0.0192(17) -0.0003(18)
F21 0.0421(18) 0.107(3) 0.085(3) 0.039(3) -0.017(2) -0.0187(18)
F22 0.086(3) 0.148(4) 0.050(2) 0.038(3) 0.011(2) 0.004(3)
F23 0.143(5) 0.170(6) 0.130(6) 0.047(5) 0.078(5) 0.085(5)
F24 0.110(4) 0.326(10) 0.076(4) 0.042(5) 0.007(3) -0.131(5)
C1 0.033(2) 0.037(2) 0.035(3) 0.004(2) -0.0010(19) 0.0032(19)
C2 0.027(2) 0.052(3) 0.043(3) 0.005(3) -0.005(2) 0.005(2)
C3 0.029(2) 0.052(3) 0.049(3) 0.004(3) 0.000(2) -0.006(2)
C4 0.037(2) 0.045(3) 0.042(3) 0.006(3) -0.001(2) -0.005(2)
C5 0.030(2) 0.037(2) 0.031(3) 0.0017(19) 0.0042(18) -0.0009(17)
C6 0.034(2) 0.036(2) 0.031(2) 0.002(2) 0.005(2) 0.0031(17)
C7 0.031(2) 0.042(3) 0.027(2) 0.006(2) 0.0045(19) 0.0041(19)
C8 0.029(2) 0.044(3) 0.027(2) 0.005(2) 0.0020(18) 0.0032(18)
C9 0.028(2) 0.064(3) 0.034(3) 0.005(2) 0.001(2) 0.011(2)
C10 0.024(2) 0.080(4) 0.045(3) 0.004(3) -0.002(2) 0.000(2)
C11 0.036(2) 0.063(3) 0.046(3) 0.000(3) -0.006(2) -0.007(2)
C12 0.030(2) 0.049(3) 0.037(3) -0.001(2) 0.001(2) -0.0050(19)
C13 0.038(2) 0.037(3) 0.036(3) 0.009(2) 0.003(2) 0.002(2)
C14 0.058(3) 0.051(3) 0.036(3) 0.003(3) 0.008(3) 0.000(2)
C15 0.056(3) 0.049(3) 0.028(3) -0.004(2) 0.010(2) -0.002(3)
C16 0.035(2) 0.039(3) 0.041(3) -0.001(2) 0.001(2) 0.0007(19)
C17 0.0218(19) 0.037(2) 0.031(2) -0.001(2) -0.0014(18) 0.0021(17)
C18 0.023(2) 0.036(2) 0.030(3) 0.0015(19) -0.0012(17) 0.0006(17)
C19 0.028(2) 0.036(2) 0.026(2) 0.0048(19) -0.0017(18) -0.0037(17)
C20 0.028(2) 0.037(2) 0.030(2) 0.005(2) 0.0020(19) -0.0039(18)
C21 0.045(3) 0.042(3) 0.028(2) 0.005(2) 0.002(2) -0.002(2)
C22 0.043(3) 0.062(3) 0.029(3) -0.003(3) 0.008(2) -0.002(2)
C23 0.043(3) 0.047(3) 0.033(3) -0.008(2) 0.004(2) 0.000(2)
C24 0.037(2) 0.036(2) 0.032(3) -0.002(2) 0.000(2) -0.001(2)
C25 0.066(4) 0.067(4) 0.038(3) 0.009(3) 0.004(3) -0.006(3)
C26 0.047(3) 0.047(3) 0.040(3) 0.004(3) 0.002(2) -0.002(2)
C27 0.043(3) 0.060(3) 0.039(3) -0.001(3) 0.000(2) 0.005(2)
C28 0.041(2) 0.042(3) 0.052(3) 0.002(3) -0.001(3) 0.007(2)
C29 0.055(3) 0.081(4) 0.070(5) 0.010(4) 0.003(4) 0.030(3)
C30 0.126(6) 0.049(4) 0.051(4) 0.006(3) -0.012(5) 0.000(4)
C31 0.056(3) 0.045(3) 0.045(3) 0.007(3) -0.005(3) 0.002(2)
C32 0.073(4) 0.041(3) 0.038(3) 0.011(3) 0.004(3) 0.007(3)
C33 0.050(3) 0.050(3) 0.044(3) 0.015(3) 0.011(3) 0.008(2)
C34 0.083(4) 0.054(4) 0.047(4) 0.011(3) 0.012(4) 0.010(3)
C35 0.054(3) 0.070(4) 0.050(4) 0.001(3) -0.023(3) -0.004(3)
C36 0.031(2) 0.058(3) 0.038(3) 0.001(3) -0.009(2) -0.008(2)
C37 0.043(3) 0.079(4) 0.039(3) -0.008(3) -0.007(3) -0.010(3)
C38 0.036(3) 0.056(3) 0.050(4) -0.018(3) -0.003(3) -0.013(2)
C39 0.040(3) 0.116(6) 0.069(5) -0.052(5) 0.000(3) -0.009(4)
C40 0.042(3) 0.067(4) 0.049(4) 0.018(3) -0.009(3) 0.001(3)
C41 0.035(2) 0.041(3) 0.043(3) 0.006(2) -0.007(2) 0.003(2)
C42 0.042(3) 0.047(3) 0.038(3) 0.014(2) -0.007(2) 0.003(2)
C43 0.043(3) 0.035(3) 0.042(3) 0.008(2) 0.002(2) -0.007(2)
C44 0.053(4) 0.092(5) 0.062(4) 0.025(4) -0.001(3) -0.006(4)

loop_
_atom_type_symbol
_atom_type_description
_atom_type_scat_dispersion_real
_atom_type_scat_dispersion_imag
_atom_type_scat_source
Fe Fe 0.3463 0.8444 'International Tables Vol C Tables 4.2.6.8 and 6.1.1.4'
Mn Mn 0.3368 0.7283 'International Tables Vol C Tables 4.2.6.8 and 6.1.1.4'
C C 0.0033 0.0016 'International Tables Vol C Tables 4.2.6.8 and 6.1.1.4'
H H 0.0000 0.0000 'International Tables Vol C Tables 4.2.6.8 and 6.1.1.4'
N N 0.0061 0.0033 'International Tables Vol C Tables 4.2.6.8 and 6.1.1.4'
O O 0.0106 0.0060 'International Tables Vol C Tables 4.2.6.8 and 6.1.1.4'
F F 0.0171 0.0103 'International Tables Vol C Tables 4.2.6.8 and 6.1.1.4'

loop_
_geom_angle_atom_site_label_1
_geom_angle_atom_site_label_2
_geom_angle_atom_site_label_3
_geom_angle
_geom_angle_site_symmetry_1
_geom_angle_site_symmetry_3
_geom_angle_publ_flag
O8 Mn1 O5 170.07(15) . . ?
O8 Mn1 O1 95.87(16) . . ?
O5 Mn1 O1 90.67(15) . . ?
O8 Mn1 O7 83.67(16) . . ?
O5 Mn1 O7 87.01(16) . . ?
O1 Mn1 O7 111.12(14) . . ?
O8 Mn1 O2 100.51(16) . . ?
O5 Mn1 O2 87.86(15) . . ?
O1 Mn1 O2 81.14(12) . . ?
O7 Mn1 O2 166.75(14) . . ?
O8 Mn1 O6 92.11(15) . . ?
O5 Mn1 O6 83.54(14) . . ?
O1 Mn1 O6 163.29(13) . . ?
O7 Mn1 O6 84.31(14) . . ?
O2 Mn1 O6 82.99(13) . . ?
O8 Mn1 Fe2 113.69(11) . . ?
O5 Mn1 Fe2 76.12(10) . . ?
O1 Mn1 Fe2 42.54(8) . . ?
O7 Mn1 Fe2 147.07(11) . . ?
O2 Mn1 Fe2 41.92(8) . . ?
O6 Mn1 Fe2 120.75(10) . . ?
N2 Fe2 N5 178.64(16) . . ?
N2 Fe2 N3 82.07(14) . . ?
N5 Fe2 N3 96.64(15) . . ?
N2 Fe2 N1 81.29(14) . . ?
N5 Fe2 N1 100.01(14) . . ?
N3 Fe2 N1 163.20(15) . . ?
N2 Fe2 N4 98.38(16) . . ?
N5 Fe2 N4 81.24(15) . . ?
N3 Fe2 N4 93.46(16) . . ?
N1 Fe2 N4 91.26(15) . . ?
N2 Fe2 N6 98.86(16) . . ?
N5 Fe2 N6 81.51(16) . . ?
N3 Fe2 N6 88.24(16) . . ?
N1 Fe2 N6 92.01(16) . . ?
N4 Fe2 N6 162.75(15) . . ?
N2 Fe2 Mn1 5.20(12) . . ?
N5 Fe2 Mn1 174.87(11) . . ?
N3 Fe2 Mn1 81.36(11) . . ?
N1 Fe2 Mn1 81.86(10) . . ?
N4 Fe2 Mn1 103.55(11) . . ?
N6 Fe2 Mn1 93.68(11) . . ?
N2 Fe2 Mn3 171.00(10) . . ?
N5 Fe2 Mn3 7.65(10) . . ?
N3 Fe2 Mn3 89.08(11) . . ?
N1 Fe2 Mn3 107.61(10) . . ?
N4 Fe2 Mn3 80.45(11) . . ?
N6 Fe2 Mn3 82.42(11) . . ?
Mn1 Fe2 Mn3 169.807(16) . . ?
O11 Mn3 O12 82.86(13) . . ?
O11 Mn3 O10 87.21(14) . . ?
O12 Mn3 O10 114.26(14) . . ?
O11 Mn3 O9 168.74(15) . . ?
O12 Mn3 O9 96.58(13) . . ?
O10 Mn3 O9 82.75(14) . . ?
O11 Mn3 O4 95.19(14) . . ?
O12 Mn3 O4 81.98(14) . . ?
O10 Mn3 O4 163.77(14) . . ?
O9 Mn3 O4 95.87(14) . . ?
O11 Mn3 O3 95.74(13) . . ?
O12 Mn3 O3 161.88(14) . . ?
O10 Mn3 O3 83.63(13) . . ?
O9 Mn3 O3 88.25(13) . . ?
O4 Mn3 O3 80.15(12) . . ?
O11 Mn3 Fe2 110.02(10) . . ?
O12 Mn3 Fe2 121.63(10) . . ?
O10 Mn3 Fe2 122.78(11) . . ?
O9 Mn3 Fe2 79.90(10) . . ?
O4 Mn3 Fe2 41.52(9) . . ?
O3 Mn3 Fe2 42.00(8) . . ?
C1 N1 C5 117.4(4) . . ?
C1 N1 Fe2 128.1(3) . . ?
C5 N1 Fe2 114.5(3) . . ?
C6 N2 C7 124.4(4) . . ?
C6 N2 Fe2 118.4(3) . . ?
C7 N2 Fe2 117.1(3) . . ?
C12 N3 C8 117.4(4) . . ?
C12 N3 Fe2 128.3(3) . . ?
C8 N3 Fe2 113.9(3) . . ?
C13 N4 C17 116.0(4) . . ?
C13 N4 Fe2 129.3(3) . . ?
C17 N4 Fe2 114.7(3) . . ?
C18 N5 C19 125.4(4) . . ?
C18 N5 Fe2 117.4(3) . . ?
C19 N5 Fe2 117.1(3) . . ?
C24 N6 C20 117.7(4) . . ?
C24 N6 Fe2 128.3(3) . . ?
C20 N6 Fe2 113.9(3) . . ?
C6 O1 Mn1 127.2(3) . . ?
C7 O2 Mn1 125.8(3) . . ?
C18 O3 Mn3 125.9(3) . . ?
C19 O4 Mn3 128.9(3) . . ?
C26 O5 Mn1 125.4(3) . . ?
C28 O6 Mn1 125.1(3) . . ?
C31 O7 Mn1 123.0(4) . . ?
C33 O8 Mn1 126.5(4) . . ?
C36 O9 Mn3 126.8(3) . . ?
C38 O10 Mn3 127.4(4) . . ?
C41 O11 Mn3 126.5(3) . . ?
C43 O12 Mn3 123.7(3) . . ?
N1 C1 C2 123.0(4) . . ?
C1 C2 C3 118.8(4) . . ?
C4 C3 C2 119.0(4) . . ?
C5 C4 C3 118.9(5) . . ?
N1 C5 C4 122.9(4) . . ?
N1 C5 C6 115.2(4) . . ?
C4 C5 C6 121.9(4) . . ?
O1 C6 N2 127.4(4) . . ?
O1 C6 C5 122.0(4) . . ?
N2 C6 C5 110.6(4) . . ?
O2 C7 N2 127.3(4) . . ?
O2 C7 C8 121.5(4) . . ?
N2 C7 C8 111.2(4) . . ?
N3 C8 C9 122.2(4) . . ?
N3 C8 C7 115.4(4) . . ?
C9 C8 C7 122.3(4) . . ?
C10 C9 C8 119.0(5) . . ?
C9 C10 C11 119.4(4) . . ?
C10 C11 C12 120.1(5) . . ?
N3 C12 C11 121.8(5) . . ?
N4 C13 C14 124.0(5) . . ?
C13 C14 C15 119.6(5) . . ?
C14 C15 C16 117.2(5) . . ?
C17 C16 C15 120.0(5) . . ?
C16 C17 N4 123.2(5) . . ?
C16 C17 C18 123.0(4) . . ?
N4 C17 C18 113.9(4) . . ?
O3 C18 N5 127.1(4) . . ?
O3 C18 C17 120.1(4) . . ?
N5 C18 C17 112.8(4) . . ?
O4 C19 N5 126.7(4) . . ?
O4 C19 C20 121.7(4) . . ?
N5 C19 C20 111.5(4) . . ?
N6 C20 C21 122.9(5) . . ?
N6 C20 C19 115.5(4) . . ?
C21 C20 C19 121.6(4) . . ?
C22 C21 C20 118.5(5) . . ?
C23 C22 C21 118.8(5) . . ?
C22 C23 C24 119.3(5) . . ?
N6 C24 C23 122.8(5) . . ?
F2 C25 F1 107.5(6) . . ?
F2 C25 F3 105.9(5) . . ?
F1 C25 F3 105.6(5) . . ?
F2 C25 C26 111.9(5) . . ?
F1 C25 C26 110.9(6) . . ?
F3 C25 C26 114.6(5) . . ?
O5 C26 C27 129.7(5) . . ?
O5 C26 C25 112.8(5) . . ?
C27 C26 C25 117.5(5) . . ?
C26 C27 C28 121.5(5) . . ?
O6 C28 C27 129.6(5) . . ?
O6 C28 C29 113.2(5) . . ?
C27 C28 C29 117.2(5) . . ?
F6 C29 F4 108.8(6) . . ?
F6 C29 F5 104.1(8) . . ?
F4 C29 F5 105.7(6) . . ?
F6 C29 C28 112.2(6) . . ?
F4 C29 C28 115.6(6) . . ?
F5 C29 C28 109.6(5) . . ?
F8 C30 F9 110.0(8) . . ?
F8 C30 F7 104.6(8) . . ?
F9 C30 F7 104.5(6) . . ?
F8 C30 C31 114.8(6) . . ?
F9 C30 C31 113.8(6) . . ?
F7 C30 C31 108.1(7) . . ?
O7 C31 C32 129.6(6) . . ?
O7 C31 C30 113.1(6) . . ?
C32 C31 C30 117.3(5) . . ?
C31 C32 C33 121.6(5) . . ?
O8 C33 C32 129.0(6) . . ?
O8 C33 C34 113.4(6) . . ?
C32 C33 C34 117.5(5) . . ?
F10 C34 F12 108.6(6) . . ?
F10 C34 F11 105.9(6) . . ?
F12 C34 F11 105.1(6) . . ?
F10 C34 C33 113.0(6) . . ?
F12 C34 C33 112.2(5) . . ?
F11 C34 C33 111.6(6) . . ?
F15 C35 F13 108.8(6) . . ?
F15 C35 F14 107.8(5) . . ?
F13 C35 F14 103.5(6) . . ?
F15 C35 C36 114.2(6) . . ?
F13 C35 C36 112.5(5) . . ?
F14 C35 C36 109.5(5) . . ?
O9 C36 C37 128.9(5) . . ?
O9 C36 C35 113.9(5) . . ?
C37 C36 C35 117.1(5) . . ?
C36 C37 C38 122.0(6) . . ?
O10 C38 C37 128.1(6) . . ?
O10 C38 C39 115.4(5) . . ?
C37 C38 C39 116.5(6) . . ?
F17 C39 F16 113.3(8) . . ?
F17 C39 F18 102.7(8) . . ?
F16 C39 F18 98.9(6) . . ?
F17 C39 C38 118.1(5) . . ?
F16 C39 C38 111.5(6) . . ?
F18 C39 C38 110.2(7) . . ?
F19 C40 F21 107.4(5) . . ?
F19 C40 F20 105.9(5) . . ?
F21 C40 F20 107.6(5) . . ?
F19 C40 C41 110.7(5) . . ?
F21 C40 C41 110.7(5) . . ?
F20 C40 C41 114.1(5) . . ?
O11 C41 C42 127.7(4) . . ?
O11 C41 C40 113.4(5) . . ?
C42 C41 C40 118.7(5) . . ?
C43 C42 C41 121.8(5) . . ?
O12 C43 C42 128.2(5) . . ?
O12 C43 C44 114.2(5) . . ?
C42 C43 C44 117.6(5) . . ?
F24 C44 F22 107.3(6) . . ?
F24 C44 F23 103.3(7) . . ?
F22 C44 F23 107.4(8) . . ?
F24 C44 C43 111.7(7) . . ?
F22 C44 C43 116.1(5) . . ?
F23 C44 C43 110.1(6) . . ?

loop_
_geom_bond_atom_site_label_1
_geom_bond_atom_site_label_2
_geom_bond_distance
_geom_bond_site_symmetry_2
_geom_bond_publ_flag
Mn1 O8 2.116(4) . ?
Mn1 O5 2.149(4) . ?
Mn1 O1 2.173(3) . ?
Mn1 O7 2.181(4) . ?
Mn1 O2 2.181(4) . ?
Mn1 O6 2.182(3) . ?
Mn1 Fe2 5.3948(10) . ?
Fe2 N2 1.940(4) . ?
Fe2 N5 1.952(3) . ?
Fe2 N3 1.969(3) . ?
Fe2 N1 1.971(3) . ?
Fe2 N4 1.975(4) . ?
Fe2 N6 1.977(4) . ?
Fe2 Mn3 5.4162(10) . ?
Mn3 O11 2.125(3) . ?
Mn3 O12 2.133(4) . ?
Mn3 O10 2.145(4) . ?
Mn3 O9 2.165(3) . ?
Mn3 O4 2.194(3) . ?
Mn3 O3 2.194(3) . ?
N1 C1 1.338(6) . ?
N1 C5 1.368(6) . ?
N2 C6 1.364(6) . ?
N2 C7 1.365(5) . ?
N3 C12 1.356(6) . ?
N3 C8 1.360(6) . ?
N4 C13 1.336(6) . ?
N4 C17 1.372(6) . ?
N5 C18 1.342(6) . ?
N5 C19 1.353(6) . ?
N6 C24 1.334(6) . ?
N6 C20 1.356(6) . ?
O1 C6 1.248(5) . ?
O2 C7 1.240(5) . ?
O3 C18 1.259(5) . ?
O4 C19 1.246(6) . ?
O5 C26 1.254(7) . ?
O6 C28 1.238(7) . ?
O7 C31 1.251(6) . ?
O8 C33 1.255(7) . ?
O9 C36 1.255(7) . ?
O10 C38 1.235(7) . ?
O11 C41 1.238(7) . ?
O12 C43 1.250(7) . ?
F1 C25 1.326(8) . ?
F2 C25 1.321(8) . ?
F3 C25 1.338(8) . ?
F4 C29 1.297(9) . ?
F5 C29 1.345(9) . ?
F6 C29 1.279(10) . ?
F7 C30 1.359(11) . ?
F8 C30 1.254(10) . ?
F9 C30 1.311(8) . ?
F10 C34 1.305(8) . ?
F11 C34 1.351(8) . ?
F12 C34 1.316(8) . ?
F13 C35 1.319(8) . ?
F14 C35 1.328(7) . ?
F15 C35 1.292(8) . ?
F16 C39 1.276(9) . ?
F17 C39 1.238(8) . ?
F18 C39 1.394(11) . ?
F19 C40 1.326(8) . ?
F20 C40 1.336(7) . ?
F21 C40 1.334(7) . ?
F22 C44 1.304(8) . ?
F23 C44 1.327(10) . ?
F24 C44 1.289(9) . ?
C1 C2 1.377(7) . ?
C2 C3 1.398(8) . ?
C3 C4 1.376(7) . ?
C4 C5 1.374(6) . ?
C5 C6 1.486(6) . ?
C7 C8 1.485(6) . ?
C8 C9 1.395(6) . ?
C9 C10 1.363(8) . ?
C10 C11 1.366(8) . ?
C11 C12 1.382(7) . ?
C13 C14 1.383(8) . ?
C14 C15 1.384(8) . ?
C15 C16 1.395(8) . ?
C16 C17 1.366(7) . ?
C17 C18 1.482(6) . ?
C19 C20 1.485(7) . ?
C20 C21 1.392(7) . ?
C21 C22 1.388(8) . ?
C22 C23 1.382(8) . ?
C23 C24 1.394(8) . ?
C25 C26 1.525(8) . ?
C26 C27 1.388(8) . ?
C27 C28 1.403(8) . ?
C28 C29 1.542(8) . ?
C30 C31 1.543(10) . ?
C31 C32 1.387(9) . ?
C32 C33 1.389(9) . ?
C33 C34 1.525(9) . ?
C35 C36 1.538(8) . ?
C36 C37 1.374(8) . ?
C37 C38 1.406(8) . ?
C38 C39 1.514(9) . ?
C40 C41 1.527(7) . ?
C41 C42 1.391(8) . ?
C42 C43 1.385(7) . ?
C43 C44 1.521(9) . ?
